data_1000090
loop_
_publ_author_name
'Le Bail, A'
'Desert, A'
'Fourquet, J L'

_publ_section_title
;
Reinvestigation of the structure of K~2~FeF~5~
;
_journal_coden_ASTM JSSCBI
_journal_name_full 'Journal of Solid State Chemistry'
_journal_page_first 408
_journal_page_last 412
_journal_paper_doi 10.1016/0022-4596(90)90338-X
_journal_volume 84
_journal_year 1990
_chemical_formula_structural 'K2 (Fe F5)'
_chemical_formula_sum 'F5 Fe K2'
_chemical_name_systematic 'Potassium pentafluoroferrate(III)'
_space_group_IT_number 60
_symmetry_cell_setting orthorhombic
_symmetry_Int_Tables_number 60
_symmetry_space_group_name_Hall '-P 2n 2ab'
_symmetry_space_group_name_H-M 'P b c n'
_cell_angle_alpha 90
_cell_angle_beta 90
_cell_angle_gamma 90
_cell_formula_units_Z 16
_cell_length_a 7.4059(4)
_cell_length_b 12.8771(9)
_cell_length_c 20.4282(13)
_cell_volume 1948.2
_refine_ls_R_factor_all 0.036
_cod_database_code 1000090

loop_
_symmetry_equiv_pos_as_xyz
x,y,z
1/2-x,1/2-y,1/2+z
1/2+x,1/2-y,-z
-x,y,1/2-z
-x,-y,-z
1/2+x,1/2+y,1/2-z
1/2-x,1/2+y,z
x,-y,1/2+z

loop_
_atom_site_aniso_label
_atom_site_aniso_U_11
_atom_site_aniso_U_12
_atom_site_aniso_U_13
_atom_site_aniso_U_22
_atom_site_aniso_U_23
_atom_site_aniso_U_33
K1 0.0164(7) 0. 0.0013(6) 0.0162(7) 0. 0.0147(6)
K2 0.0189(8) 0. -0.0059(7) 0.0164(7) 0. 0.0293(8)
K3 0.0252(6) 0.0073(6) -0.0020(5) 0.0290(6) -0.0035(4) 0.0174(5)
K4 0.0257(6) -0.0062(5) -0.0044(5) 0.0247(6) 0.0075(5) 0.0235(5)
K5 0.0172(5) 0.0025(4) 0.0007(4) 0.0178(6) -0.0021(4) 0.0186(4)
Fe1 0.0089(3) -0.0003(3) 0.0010(3) 0.0099(3) -0.0001(2) 0.0091(3)
Fe2 0.0089(3) -0.0006(3) 0.0004(3) 0.0116(3) -0.0001(2) 0.0086(3)
F1 0.0293(18) 0.0090(14) 0.0103(14) 0.0187(14) -0.0014(12) 0.0220(14)
F2 0.0214(16) -0.0079(13) -0.0041(13) 0.0218(14) -0.0072(12) 0.0246(14)
F3 0.0206(23) 0.0002(18) -0.0153(19) 0.0289(25) 0.0031(16) 0.0187(19)
F4 0.0188(22) 0. -0.0116(17) 0.0279(22) 0. 0.0155(18)
F5 0.0243(17) 0.0122(13) 0.0011(13) 0.0265(16) -0.0036(12) 0.0163(13)
F6 0.0186(16) -0.0043(12) -0.0014(12) 0.0176(14) -0.0040(11) 0.0248(14)
F7 0.0324(20) -0.0126(15) -0.0050(15) 0.0219(15) -0.0077(13) 0.0325(15)
F8 0.0310(18) 0.0059(15) 0.0165(14) 0.0280(16) 0.0046(12) 0.0182(13)
F9 0.0258(17) -0.0159(14) -0.0020(13) 0.0263(16) -0.0038(12) 0.0185(12)
F10 0.0242(18) 0.0128(14) -0.0013(13) 0.0247(16) 0.0044(13) 0.0254(14)
F11 0.0209(16) 0.0080(14) -0.0094(13) 0.0350(16) -0.0031(12) 0.0146(12)

loop_
_atom_site_label
_atom_site_type_symbol
_atom_site_symmetry_multiplicity
_atom_site_Wyckoff_symbol
_atom_site_fract_x
_atom_site_fract_y
_atom_site_fract_z
_atom_site_occupancy
_atom_site_attached_hydrogens
_atom_site_calc_flag
K1 K1+ 4 c 0. 0.0729(1) 0.25 1. 0 d
K2 K1+ 4 c 0. 0.5374(1) 0.25 1. 0 d
K3 K1+ 8 d 0.1593(2) 0.0216(1) 0.4163(1) 1. 0 d
K4 K1+ 8 d 0.1472(2) 0.7881(1) 0.1634(1) 1. 0 d
K5 K1+ 8 d 0.4886(2) 0.2321(1) -0.0065(1) 1. 0 d
Fe1 Fe3+ 8 d 0.6684(1) 0.002 0.4219 1. 0 d
Fe2 Fe3+ 8 d 0.3372(1) 0.8030(1) 0.3286 1. 0 d
F1 F1- 8 d -0.0059(5) 0.1986(2) 0.1406(1) 1. 0 d
F2 F1- 8 d 0.4957(5) 0.9046(2) 0.3767(1) 1. 0 d
F3 F1- 4 b 0. 0.5 0. 1. 0 d
F4 F1- 4 c 0. 0.3218(3) 0.25 1. 0 d
F5 F1- 8 d 0.2978(4) 0.2057(2) 0.2790(1) 1. 0 d
F6 F1- 8 d 0.2223(4) 0.8801(2) 0.0402(1) 1. 0 d
F7 F1- 8 d 0.4724(5) 0.1098(2) 0.1119(2) 1. 0 d
F8 F1- 8 d 0.1817(5) 0.9925(2) 0.1518(1) 1. 0 d
F9 F1- 8 d 0.1791(4) 0.9098(2) 0.5299(1) 1. 0 d
F10 F1- 8 d 0.2070(5) 0.9199(2) 0.2966(1) 1. 0 d
F11 F1- 8 d 0.3098(4) 0.2986(2) 0.4038(1) 1. 0 d

loop_
_atom_type_symbol
_atom_type_oxidation_number
K1+ 1.000
Fe3+ 3.000
F1- -1.000
